data_7108559
loop_
_publ_author_name
'Shengqun Su'
'Yibo Zhang'
'Min Zhu'
'Xuezhi Song'
'Song Wang'
'Shuna Zhao'
'Shuyan Song'
'Xiangguang Yang'
'Hongjie Zhang'

_publ_section_title
;
 An active-site-accessible porous metal-organic framework composed of
 triangular building units: preparation, catalytic activity and magnetic
 property
;
_journal_name_full Chem.Commun.
_journal_page_first 11118
_journal_paper_doi 10.1039/c2cc35606f
_journal_volume 48
_journal_year 2012
_chemical_formula_moiety 'C12 H28 Cu3 N6 O17'
_chemical_formula_sum 'C12 H28 Cu3 N6 O17'
_chemical_formula_weight 719.02
_chemical_melting_point ?
_chemical_name_systematic
;
?
;
_space_group_IT_number 219
_symmetry_cell_setting cubic
_symmetry_space_group_name_Hall 'F -4a 2 3'
_symmetry_space_group_name_H-M 'F -4 3 c'
_atom_sites_solution_hydrogens geom
_atom_sites_solution_primary direct
_atom_sites_solution_secondary difmap
_audit_creation_method SHELXL-97
_cell_angle_alpha 90.00
_cell_angle_beta 90.00
_cell_angle_gamma 90.00
_cell_formula_units_Z 32
_cell_length_a 30.1702(11)
_cell_length_b 30.1702(11)
_cell_length_c 30.1702(11)
_cell_measurement_reflns_used 2301
_cell_measurement_temperature 185(2)
_cell_measurement_theta_max 26.11
_cell_measurement_theta_min 1.35
_cell_volume 27462.2(17)
_computing_cell_refinement 'Bruker SMART'
_computing_data_collection 'Bruker SMART'
_computing_data_reduction 'Bruker SAINT'
_computing_molecular_graphics SHELXP-97
_computing_publication_material SHELXTL
_computing_structure_refinement 'SHELXL-97 (Sheldrick, 1997)'
_computing_structure_solution 'SHELXS-97 (Sheldrick, 1990)'
_diffrn_ambient_temperature 185(2)
_diffrn_detector_area_resol_mean 9.00cm
_diffrn_measured_fraction_theta_full 1.000
_diffrn_measured_fraction_theta_max 1.000
_diffrn_measurement_device_type 'CCD area detector'
_diffrn_measurement_method 'phi and omega scans'
_diffrn_radiation_monochromator graphite
_diffrn_radiation_source 'fine-focus sealed tube'
_diffrn_radiation_type MoK\a
_diffrn_radiation_wavelength 0.71073
_diffrn_reflns_av_R_equivalents 0.0483
_diffrn_reflns_av_sigmaI/netI 0.0228
_diffrn_reflns_limit_h_max 37
_diffrn_reflns_limit_h_min -31
_diffrn_reflns_limit_k_max 33
_diffrn_reflns_limit_k_min -37
_diffrn_reflns_limit_l_max 37
_diffrn_reflns_limit_l_min -36
_diffrn_reflns_number 35260
_diffrn_reflns_theta_full 26.11
_diffrn_reflns_theta_max 26.11
_diffrn_reflns_theta_min 1.35
_diffrn_standards_decay_% none
_diffrn_standards_interval_count none
_diffrn_standards_interval_time none
_diffrn_standards_number none
_exptl_absorpt_coefficient_mu 1.907
_exptl_absorpt_correction_T_max 0.6791
_exptl_absorpt_correction_T_min 0.6173
_exptl_absorpt_correction_type empirical
_exptl_absorpt_process_details SADABS
_exptl_crystal_colour dark-blue
_exptl_crystal_density_diffrn 1.391
_exptl_crystal_density_meas ?
_exptl_crystal_density_method 'not measured'
_exptl_crystal_description block
_exptl_crystal_F_000 11680
_exptl_crystal_size_max 0.28
_exptl_crystal_size_mid 0.25
_exptl_crystal_size_min 0.22
_refine_diff_density_max 1.204
_refine_diff_density_min -0.643
_refine_diff_density_rms 0.234
_refine_ls_abs_structure_details 'Flack H D (1983), Acta Cryst. A39, 876-881'
_refine_ls_abs_structure_Flack 0.05(5)
_refine_ls_extinction_method none
_refine_ls_goodness_of_fit_ref 1.162
_refine_ls_hydrogen_treatment constr
_refine_ls_matrix_type full
_refine_ls_number_parameters 95
_refine_ls_number_reflns 2301
_refine_ls_number_restraints 6
_refine_ls_restrained_S_all 1.176
_refine_ls_R_factor_all 0.0670
_refine_ls_R_factor_gt 0.0638
_refine_ls_shift/su_max 0.000
_refine_ls_shift/su_mean 0.000
_refine_ls_structure_factor_coef Fsqd
_refine_ls_weighting_details 'calc w=1/[\s^2^(Fo^2^)+(0.1507P)^2^+60.7942P] where P=(Fo^2^+2Fc^2^)/3'
_refine_ls_weighting_scheme calc
_refine_ls_wR_factor_gt 0.1940
_refine_ls_wR_factor_ref 0.2010
_reflns_number_gt 2168
_reflns_number_total 2301
_reflns_threshold_expression >2sigma(I)
_cod_data_source_file c2cc35606f.txt
_cod_data_source_block c
_cod_depositor_comments
;
The following automatic conversions were performed:

'_chemical_melting_point' value 'not measured' was changed to '?' -
the value is undefined or not given.

Automatic conversion script
Id: cif_fix_values 1715 2011-07-08 13:25:40Z adriana 

The following automatic conversions were performed:

'_exptl_crystal_density_meas' value 'none' was changed to '?' - the
value is perceived as not measured.

Automatic conversion script
Id: cif_fix_values 3008 2015-01-20 13:52:24Z robertas 
;
_cod_original_sg_symbol_H-M F-43c
_cod_database_code 7108559

loop_
_symmetry_equiv_pos_as_xyz
'x, y, z'
'-x, -y, z'
'-x, y, -z'
'x, -y, -z'
'z, x, y'
'z, -x, -y'
'-z, -x, y'
'-z, x, -y'
'y, z, x'
'-y, z, -x'
'y, -z, -x'
'-y, -z, x'
'y+1/2, x+1/2, z+1/2'
'-y+1/2, -x+1/2, z+1/2'
'y+1/2, -x+1/2, -z+1/2'
'-y+1/2, x+1/2, -z+1/2'
'x+1/2, z+1/2, y+1/2'
'-x+1/2, z+1/2, -y+1/2'
'-x+1/2, -z+1/2, y+1/2'
'x+1/2, -z+1/2, -y+1/2'
'z+1/2, y+1/2, x+1/2'
'z+1/2, -y+1/2, -x+1/2'
'-z+1/2, y+1/2, -x+1/2'
'-z+1/2, -y+1/2, x+1/2'
'x, y+1/2, z+1/2'
'-x, -y+1/2, z+1/2'
'-x, y+1/2, -z+1/2'
'x, -y+1/2, -z+1/2'
'z, x+1/2, y+1/2'
'z, -x+1/2, -y+1/2'
'-z, -x+1/2, y+1/2'
'-z, x+1/2, -y+1/2'
'y, z+1/2, x+1/2'
'-y, z+1/2, -x+1/2'
'y, -z+1/2, -x+1/2'
'-y, -z+1/2, x+1/2'
'y+1/2, x+1, z+1'
'-y+1/2, -x+1, z+1'
'y+1/2, -x+1, -z+1'
'-y+1/2, x+1, -z+1'
'x+1/2, z+1, y+1'
'-x+1/2, z+1, -y+1'
'-x+1/2, -z+1, y+1'
'x+1/2, -z+1, -y+1'
'z+1/2, y+1, x+1'
'z+1/2, -y+1, -x+1'
'-z+1/2, y+1, -x+1'
'-z+1/2, -y+1, x+1'
'x+1/2, y, z+1/2'
'-x+1/2, -y, z+1/2'
'-x+1/2, y, -z+1/2'
'x+1/2, -y, -z+1/2'
'z+1/2, x, y+1/2'
'z+1/2, -x, -y+1/2'
'-z+1/2, -x, y+1/2'
'-z+1/2, x, -y+1/2'
'y+1/2, z, x+1/2'
'-y+1/2, z, -x+1/2'
'y+1/2, -z, -x+1/2'
'-y+1/2, -z, x+1/2'
'y+1, x+1/2, z+1'
'-y+1, -x+1/2, z+1'
'y+1, -x+1/2, -z+1'
'-y+1, x+1/2, -z+1'
'x+1, z+1/2, y+1'
'-x+1, z+1/2, -y+1'
'-x+1, -z+1/2, y+1'
'x+1, -z+1/2, -y+1'
'z+1, y+1/2, x+1'
'z+1, -y+1/2, -x+1'
'-z+1, y+1/2, -x+1'
'-z+1, -y+1/2, x+1'
'x+1/2, y+1/2, z'
'-x+1/2, -y+1/2, z'
'-x+1/2, y+1/2, -z'
'x+1/2, -y+1/2, -z'
'z+1/2, x+1/2, y'
'z+1/2, -x+1/2, -y'
'-z+1/2, -x+1/2, y'
'-z+1/2, x+1/2, -y'
'y+1/2, z+1/2, x'
'-y+1/2, z+1/2, -x'
'y+1/2, -z+1/2, -x'
'-y+1/2, -z+1/2, x'
'y+1, x+1, z+1/2'
'-y+1, -x+1, z+1/2'
'y+1, -x+1, -z+1/2'
'-y+1, x+1, -z+1/2'
'x+1, z+1, y+1/2'
'-x+1, z+1, -y+1/2'
'-x+1, -z+1, y+1/2'
'x+1, -z+1, -y+1/2'
'z+1, y+1, x+1/2'
'z+1, -y+1, -x+1/2'
'-z+1, y+1, -x+1/2'
'-z+1, -y+1, x+1/2'

loop_
_atom_site_label
_atom_site_type_symbol
_atom_site_fract_x
_atom_site_fract_y
_atom_site_fract_z
_atom_site_U_iso_or_equiv
_atom_site_adp_type
_atom_site_occupancy
_atom_site_symmetry_multiplicity
_atom_site_calc_flag
_atom_site_refinement_flags
_atom_site_disorder_assembly
_atom_site_disorder_group
Cu1 Cu 0.38747(3) 0.42595(3) 0.16422(3) 0.0498(4) Uani 1 1 d . . .
C1 C 0.3693(3) 0.4655(3) 0.2449(3) 0.063(2) Uani 1 1 d . . .
C2 C 0.3732(3) 0.5005(3) 0.2784(3) 0.0521(19) Uani 1 1 d . A .
C3 C 0.4025(3) 0.5357(3) 0.2780(3) 0.054(2) Uani 1 1 d . . .
H3A H 0.4244 0.5411 0.2561 0.065 Uiso 1 1 calc R A .
C4 C 0.3478(3) 0.5067(3) 0.3158(2) 0.051(2) Uani 1 1 d . . .
H4A H 0.3243 0.4878 0.3249 0.061 Uiso 1 1 calc R A .
N1 N 0.3949(2) 0.5611(2) 0.3139(2) 0.0507(18) Uani 1 1 d . A .
N2 N 0.3608(2) 0.5428(2) 0.3373(2) 0.0489(16) Uani 1 1 d . A .
O1 O 0.39452(18) 0.4708(2) 0.21011(18) 0.0572(16) Uani 1 1 d . A .
O2 O 0.3420(3) 0.4350(2) 0.2496(2) 0.086(3) Uani 1 1 d U A .
O3 O 0.3717(4) 0.3717(4) 0.1283(4) 0.042(3) Uani 0.50 3 d SP A 1
O3' O 0.3929(4) 0.3929(4) 0.1071(4) 0.042(3) Uani 0.50 3 d SP A 2
O4 O 0.2938(3) 0.3743(3) 0.2617(3) 0.085(2) Uani 1 1 d . . .

loop_
_atom_site_aniso_label
_atom_site_aniso_U_11
_atom_site_aniso_U_22
_atom_site_aniso_U_33
_atom_site_aniso_U_23
_atom_site_aniso_U_13
_atom_site_aniso_U_12
Cu1 0.0484(5) 0.0550(6) 0.0460(5) -0.0410(4) -0.0323(4) 0.0352(4)
C1 0.088(6) 0.049(4) 0.052(5) -0.036(4) -0.022(5) 0.003(4)
C2 0.061(4) 0.044(4) 0.052(4) -0.034(4) 0.000(4) -0.007(3)
C3 0.058(4) 0.060(5) 0.044(4) -0.035(4) 0.019(3) -0.016(4)
C4 0.064(5) 0.043(4) 0.046(4) -0.024(3) 0.011(3) -0.030(4)
N1 0.058(4) 0.052(3) 0.042(3) -0.031(3) 0.024(3) -0.025(3)
N2 0.058(4) 0.043(3) 0.045(3) -0.029(3) 0.021(3) -0.033(3)
O1 0.052(3) 0.070(4) 0.049(3) -0.044(3) -0.015(2) 0.021(3)
O2 0.135(6) 0.054(4) 0.069(4) -0.036(3) 0.003(4) -0.032(4)
O3 0.042(3) 0.042(3) 0.042(3) -0.034(4) -0.034(4) 0.034(4)
O3' 0.042(3) 0.042(3) 0.042(3) -0.034(4) -0.034(4) 0.034(4)
O4 0.077(5) 0.076(5) 0.101(6) 0.014(4) 0.006(4) -0.009(4)

loop_
_atom_type_symbol
_atom_type_description
_atom_type_scat_dispersion_real
_atom_type_scat_dispersion_imag
_atom_type_scat_source
C C 0.0033 0.0016 'International Tables Vol C Tables 4.2.6.8 and 6.1.1.4'
H H 0.0000 0.0000 'International Tables Vol C Tables 4.2.6.8 and 6.1.1.4'
N N 0.0061 0.0033 'International Tables Vol C Tables 4.2.6.8 and 6.1.1.4'
O O 0.0106 0.0060 'International Tables Vol C Tables 4.2.6.8 and 6.1.1.4'
Cu Cu 0.3201 1.2651 'International Tables Vol C Tables 4.2.6.8 and 6.1.1.4'

loop_
_geom_angle_atom_site_label_1
_geom_angle_atom_site_label_2
_geom_angle_atom_site_label_3
_geom_angle
_geom_angle_site_symmetry_1
_geom_angle_site_symmetry_3
N1 Cu1 N2 177.0(3) 88_545 94_455
N1 Cu1 O1 90.3(2) 88_545 .
N2 Cu1 O1 91.4(2) 94_455 .
N1 Cu1 O3' 89.24(16) 88_545 .
N2 Cu1 O3' 88.31(17) 94_455 .
O1 Cu1 O3' 162.0(6) . .
N1 Cu1 O3 88.82(18) 88_545 .
N2 Cu1 O3 90.04(17) 94_455 .
O1 Cu1 O3 166.0(6) . .
O3' Cu1 O3 32.0(7) . .
O2 C1 O1 124.6(7) . .
O2 C1 C2 120.6(9) . .
O1 C1 C2 114.7(8) . .
C4 C2 C3 105.1(6) . .
C4 C2 C1 128.0(8) . .
C3 C2 C1 126.9(8) . .
N1 C3 C2 108.7(7) . .
N2 C4 C2 110.2(6) . .
C3 N1 N2 108.4(6) . .
C3 N1 Cu1 130.5(5) . 87_455
N2 N1 Cu1 120.9(4) . 87_455
C4 N2 N1 107.6(5) . .
C4 N2 Cu1 131.8(5) . 48_554
N1 N2 Cu1 120.2(4) . 48_554
C1 O1 Cu1 115.0(5) . .
Cu1 O3 Cu1 111.8(5) 56 .
Cu1 O3 Cu1 111.8(5) 56 35
Cu1 O3 Cu1 111.8(5) . 35
Cu1 O3' Cu1 113.6(5) 56 .
Cu1 O3' Cu1 113.6(5) 56 35
Cu1 O3' Cu1 113.6(5) . 35

loop_
_geom_bond_atom_site_label_1
_geom_bond_atom_site_label_2
_geom_bond_distance
_geom_bond_site_symmetry_2
Cu1 N1 1.930(6) 88_545
Cu1 N2 1.936(6) 94_455
Cu1 O1 1.947(5) .
Cu1 O3' 1.998(6) .
Cu1 O3 2.019(6) .
C1 O2 1.242(12) .
C1 O1 1.308(12) .
C1 C2 1.468(9) .
C2 C4 1.375(11) .
C2 C3 1.382(12) .
C3 N1 1.345(9) .
C4 N2 1.329(8) .
N1 N2 1.363(8) .
N1 Cu1 1.930(6) 87_455
N2 Cu1 1.936(6) 48_554
O3 Cu1 2.019(6) 56
O3 Cu1 2.019(6) 35
O3' Cu1 1.998(6) 56
O3' Cu1 1.998(6) 35
